data_7003206
loop_
_publ_author_name
'Miras, Haralampos N.'
'Long, De-Liang'
'K\"ogerler, Paul'
'Cronin, Leroy'

_publ_section_title
;
 Bridging the gap between solution and solid state studies in
 polyoxometalate chemistry: Discovery of a family of [V1M17]-based
 cages encapsulating two {VVO4} moieties
;
_journal_issue 2
_journal_name_full 'Dalton Transactions'
_journal_page_first 214
_journal_page_last 221
_journal_paper_doi 10.1039/b714285d
_journal_year 2008
_chemical_formula_sum 'C102 H227 Mo17 N9 O62 V3'
_chemical_formula_weight 4355.73
_chemical_name_systematic
;
?
;
_space_group_IT_number 14
_symmetry_cell_setting monoclinic
_symmetry_space_group_name_Hall '-P 2ybc'
_symmetry_space_group_name_H-M 'P 1 21/c 1'
_atom_sites_solution_hydrogens none
_atom_sites_solution_primary direct
_atom_sites_solution_secondary difmap
_audit_creation_method SHELXL-97
_cell_angle_alpha 90.00
_cell_angle_beta 102.542(4)
_cell_angle_gamma 90.00
_cell_formula_units_Z 4
_cell_length_a 31.2232(11)
_cell_length_b 15.8592(5)
_cell_length_c 33.5475(14)
_cell_measurement_reflns_used 9623
_cell_measurement_temperature 293(2)
_cell_measurement_theta_max 28.5214
_cell_measurement_theta_min 3.1031
_cell_volume 16215.5(11)
_computing_cell_refinement
;
CrysAlis RED, Oxford Diffraction Ltd.,
Version 1.171.32.5 (release 08-05-2007 CrysAlis171 .NET)
(compiled May 8 2007,13:10:02)
;
_computing_data_collection
;
CrysAlis CCD, Oxford Diffraction Ltd.,
Version 1.171.32.5 (release 08-05-2007 CrysAlis171 .NET)
(compiled May 8 2007,13:10:02)
;
_computing_data_reduction
;
CrysAlis RED, Oxford Diffraction Ltd.,
Version 1.171.32.5 (release 08-05-2007 CrysAlis171 .NET)
(compiled May 8 2007,13:10:02)
;
_computing_structure_refinement 'SHELXL-97 (Sheldrick, 1997)'
_computing_structure_solution 'SHELXS-97 (Sheldrick, 1997)'
_diffrn_ambient_temperature 293(2)
_diffrn_detector_area_resol_mean 15.9832
_diffrn_measured_fraction_theta_full 0.984
_diffrn_measured_fraction_theta_max 0.984
_diffrn_measurement_device_type 'Oxford Gemini Kappa CCD'
_diffrn_measurement_method '\w & \p scans'
_diffrn_radiation_monochromator graphite
_diffrn_radiation_source 'fine-focus sealed tube'
_diffrn_radiation_type MoK\a
_diffrn_radiation_wavelength 0.71073
_diffrn_reflns_av_R_equivalents 0.1339
_diffrn_reflns_av_sigmaI/netI 0.1682
_diffrn_reflns_limit_h_max 34
_diffrn_reflns_limit_h_min -34
_diffrn_reflns_limit_k_max 17
_diffrn_reflns_limit_k_min -16
_diffrn_reflns_limit_l_max 35
_diffrn_reflns_limit_l_min -36
_diffrn_reflns_number 70889
_diffrn_reflns_theta_full 23.00
_diffrn_reflns_theta_max 23.00
_diffrn_reflns_theta_min 3.11
_diffrn_standards_decay_% 0
_exptl_absorpt_coefficient_mu 1.507
_exptl_absorpt_correction_T_max 0.93
_exptl_absorpt_correction_T_min 0.817
_exptl_absorpt_correction_type analytical
_exptl_absorpt_process_details
;
CrysAlis RED, Oxford Diffraction Ltd.,
Version 1.171.32.5 (release 08-05-2007 CrysAlis171 .NET)
(compiled May 8 2007,13:10:02)
Analytical numeric absorption correction using a multifaceted crystal
model based on expressions derived by R.C. Clark & J.S. Reid.
(Clark, R. C. & Reid, J. S. (1995). Acta Cryst. A51, 887-897)
;
_exptl_crystal_colour blue
_exptl_crystal_density_diffrn 1.784
_exptl_crystal_density_meas ?
_exptl_crystal_density_method 'not measured'
_exptl_crystal_description block
_exptl_crystal_F_000 8724
_exptl_crystal_size_max 0.1833
_exptl_crystal_size_mid 0.1009
_exptl_crystal_size_min 0.0571
_refine_diff_density_max 1.35
_refine_diff_density_min -0.83
_refine_diff_density_rms 0.19
_refine_ls_extinction_coef none
_refine_ls_extinction_method none
_refine_ls_goodness_of_fit_ref 1.057
_refine_ls_hydrogen_treatment none
_refine_ls_matrix_type full
_refine_ls_number_parameters 1168
_refine_ls_number_reflns 22223
_refine_ls_number_restraints 64
_refine_ls_restrained_S_all 1.056
_refine_ls_R_factor_all 0.2136
_refine_ls_R_factor_gt 0.1112
_refine_ls_shift/su_max 0.001
_refine_ls_shift/su_mean 0.000
_refine_ls_structure_factor_coef Fsqd
_refine_ls_weighting_details 'calc w=1/[\s^2^(Fo^2^)+(0.1023P)^2^+303.8330P] where P=(Fo^2^+2Fc^2^)/3'
_refine_ls_weighting_scheme calc
_refine_ls_wR_factor_gt 0.2382
_refine_ls_wR_factor_ref 0.2913
_reflns_number_gt 10929
_reflns_number_total 22223
_reflns_threshold_expression >2sigma(I)
_cod_data_source_file b714285d.txt
_cod_data_source_block hm380tba
_cod_depositor_comments
;
The following automatic conversions were performed:

'_exptl_crystal_density_meas' value 'none' was changed to '?' - the
value is perceived as not measured.

Automatic conversion script
Id: cif_fix_values 3008 2015-01-20 13:52:24Z robertas 
;
_cod_original_cell_volume 16215.5(10)
_cod_original_sg_symbol_H-M P21/c
_cod_database_code 7003206

loop_
_symmetry_equiv_pos_as_xyz
'x, y, z'
'-x, y+1/2, -z+1/2'
'-x, -y, -z'
'x, -y-1/2, z-1/2'

loop_
_atom_site_label
_atom_site_type_symbol
_atom_site_fract_x
_atom_site_fract_y
_atom_site_fract_z
_atom_site_U_iso_or_equiv
_atom_site_adp_type
_atom_site_occupancy
_atom_site_symmetry_multiplicity
_atom_site_calc_flag
_atom_site_refinement_flags
_atom_site_disorder_assembly
_atom_site_disorder_group
Mo1 Mo 0.14215(7) 1.00033(14) 0.15956(8) 0.0624(7) Uani 0.94 1 d P A 1
Mo2 Mo 0.20326(7) 0.81636(12) 0.12946(7) 0.0532(6) Uani 0.94 1 d P A 1
Mo3 Mo 0.23267(6) 1.13435(13) 0.28789(7) 0.0508(6) Uani 0.94 1 d P A 1
Mo4 Mo 0.37841(7) 0.87009(16) 0.33824(6) 0.0576(7) Uani 0.94 1 d P A 1
Mo5 Mo 0.19011(6) 1.18838(12) 0.17590(7) 0.0471(6) Uani 0.94 1 d P A 1
Mo6 Mo 0.18275(7) 0.94815(13) 0.27209(8) 0.0574(7) Uani 0.94 1 d P A 1
Mo7 Mo 0.24179(7) 0.76256(12) 0.24165(7) 0.0481(6) Uani 0.94 1 d P A 1
Mo8 Mo 0.34534(6) 0.78090(12) 0.23246(7) 0.0490(6) Uani 0.94 1 d P A 1
Mo9 Mo 0.30734(8) 0.83953(13) 0.12105(7) 0.0583(6) Uani 0.94 1 d P A 1
Mo10 Mo 0.40195(6) 0.99361(13) 0.24929(7) 0.0515(6) Uani 0.94 1 d P A 1
Mo11 Mo 0.27055(8) 1.01584(17) 0.04499(7) 0.0676(8) Uani 0.94 1 d P A 1
Mo12 Mo 0.36110(7) 1.05309(13) 0.13826(7) 0.0540(6) Uani 0.94 1 d P A 1
Mo13 Mo 0.16672(8) 0.99566(17) 0.05459(7) 0.0694(7) Uani 0.94 1 d P A 1
Mo14 Mo 0.32424(8) 1.03270(14) 0.36506(6) 0.0581(6) Uani 0.94 1 d P A 1
Mo15 Mo 0.27530(7) 0.84576(16) 0.34883(6) 0.0597(7) Uani 0.94 1 d P A 1
Mo16 Mo 0.34815(7) 1.15779(13) 0.27687(8) 0.0573(6) Uani 0.94 1 d P A 1
Mo17 Mo 0.30616(7) 1.21431(12) 0.16555(8) 0.0587(7) Uani 0.94 1 d P A 1
Mo18 Mo 0.21694(9) 1.18164(13) 0.07130(7) 0.0635(7) Uani 0.94 1 d P A 1
V1 V 0.14215(7) 1.00033(14) 0.15956(8) 0.0624(7) Uani 0.06 1 d P B 2
V2 V 0.20326(7) 0.81636(12) 0.12946(7) 0.0532(6) Uani 0.06 1 d P C 2
V3 V 0.23267(6) 1.13435(13) 0.28789(7) 0.0508(6) Uani 0.06 1 d P D 2
V4 V 0.37841(7) 0.87009(16) 0.33824(6) 0.0576(7) Uani 0.06 1 d P E 2
V5 V 0.19011(6) 1.18838(12) 0.17590(7) 0.0471(6) Uani 0.06 1 d P F 2
V6 V 0.18275(7) 0.94815(13) 0.27209(8) 0.0574(7) Uani 0.06 1 d P G 2
V7 V 0.24179(7) 0.76256(12) 0.24165(7) 0.0481(6) Uani 0.06 1 d P H 2
V8 V 0.34534(6) 0.78090(12) 0.23246(7) 0.0490(6) Uani 0.06 1 d P I 2
V9 V 0.30734(8) 0.83953(13) 0.12105(7) 0.0583(6) Uani 0.06 1 d P J 2
V10 V 0.40195(6) 0.99361(13) 0.24929(7) 0.0515(6) Uani 0.06 1 d P K 2
V11 V 0.27055(8) 1.01584(17) 0.04499(7) 0.0676(8) Uani 0.06 1 d P L 2
V12 V 0.36110(7) 1.05309(13) 0.13826(7) 0.0540(6) Uani 0.06 1 d P M 2
V13 V 0.16672(8) 0.99566(17) 0.05459(7) 0.0694(7) Uani 0.06 1 d P N 2
V14 V 0.32424(8) 1.03270(14) 0.36506(6) 0.0581(6) Uani 0.06 1 d P O 2
V15 V 0.27530(7) 0.84576(16) 0.34883(6) 0.0597(7) Uani 0.06 1 d P P 2
V16 V 0.34815(7) 1.15779(13) 0.27687(8) 0.0573(6) Uani 0.06 1 d P Q 2
V17 V 0.30616(7) 1.21431(12) 0.16555(8) 0.0587(7) Uani 0.06 1 d P R 2
V18 V 0.21694(9) 1.18164(13) 0.07130(7) 0.0635(7) Uani 0.06 1 d P S 2
V19 V 0.25071(11) 1.0196(2) 0.14647(10) 0.0312(8) Uani 1 1 d . A 1
V20 V 0.29267(10) 0.9617(2) 0.26138(10) 0.0291(8) Uani 1 1 d . A 1
O1 O 0.1549(4) 0.9842(8) 0.2182(4) 0.040(3) Uiso 1 1 d . A 1
O2 O 0.2974(4) 0.7117(8) 0.2373(4) 0.038(3) Uani 1 1 d . A 1
O3 O 0.2017(4) 1.1655(8) 0.2337(4) 0.036(3) Uani 1 1 d . A 1
O4 O 0.3238(4) 0.7925(7) 0.1740(4) 0.039(4) Uani 1 1 d . A 1
O5 O 0.2654(4) 0.7794(8) 0.3013(4) 0.039(3) Uani 1 1 d . A 1
O6 O 0.2251(4) 0.7689(7) 0.1835(4) 0.039(3) Uani 1 1 d . A 1
O7 O 0.2016(4) 0.8503(7) 0.2465(4) 0.033(3) Uani 1 1 d . A 1
O8 O 0.3170(5) 1.3176(9) 0.1631(5) 0.058(4) Uani 1 1 d . A 1
O9 O 0.4013(4) 0.9468(8) 0.3040(4) 0.044(4) Uani 1 1 d . A 1
O10 O 0.1436(4) 1.0169(8) 0.1017(4) 0.042(4) Uani 1 1 d . A 1
O11 O 0.2513(4) 1.2142(8) 0.1819(4) 0.047(4) Uani 1 1 d . A 1
O12 O 0.3607(4) 0.8008(8) 0.2909(4) 0.040(3) Uani 1 1 d . A 1
O13 O 0.3888(4) 1.0361(8) 0.1952(4) 0.048(4) Uani 1 1 d . A 1
O14 O 0.3445(4) 0.9340(8) 0.1384(4) 0.039(3) Uani 1 1 d . A 1
O15 O 0.3303(4) 1.0278(7) 0.2492(3) 0.029(3) Uani 1 1 d . A 1
O16 O 0.2888(3) 0.8697(7) 0.2355(3) 0.025(3) Uiso 1 1 d . A 1
O17 O 0.2529(5) 0.7768(8) 0.1113(4) 0.049(4) Uani 1 1 d . A 1
O18 O 0.1391(4) 1.1205(8) 0.1658(4) 0.040(3) Uani 1 1 d . A 1
O19 O 0.1685(5) 0.7389(9) 0.1125(4) 0.054(4) Uani 1 1 d . A 1
O20 O 0.2697(5) 1.0804(9) 0.3372(4) 0.051(4) Uani 1 1 d . A 1
O21 O 0.4014(4) 1.1048(8) 0.2711(4) 0.043(4) Uani 1 1 d . A 1
O22 O 0.2430(4) 1.0093(7) 0.2574(4) 0.031(3) Uani 1 1 d . A 1
O23 O 0.1690(4) 0.8950(8) 0.1543(4) 0.046(4) Uani 1 1 d . A 1
O24 O 0.3117(4) 0.9353(8) 0.3138(3) 0.033(3) Uani 1 1 d . A 1
O25 O 0.3780(4) 0.8850(8) 0.2278(4) 0.043(4) Uani 1 1 d . A 1
O26 O 0.1670(4) 1.2836(8) 0.1770(4) 0.043(4) Uani 1 1 d . A 1
O27 O 0.3202(5) 1.0574(9) 0.0846(4) 0.057(4) Uani 1 1 d . A 1
O28 O 0.2248(4) 0.9087(8) 0.3223(4) 0.042(4) Uani 1 1 d . A 1
O29 O 0.0894(5) 0.9761(9) 0.1519(4) 0.054(4) Uani 1 1 d . A 1
O30 O 0.3837(4) 0.7075(9) 0.2311(4) 0.046(4) Uani 1 1 d . A 1
O31 O 0.1862(4) 0.8869(7) 0.0797(4) 0.039(3) Uani 1 1 d . A 1
O32 O 0.2140(4) 0.6751(8) 0.2477(4) 0.044(4) Uani 1 1 d . A 1
O33 O 0.1843(4) 1.0601(8) 0.2919(4) 0.043(4) Uani 1 1 d . A 1
O34 O 0.2985(4) 1.0715(7) 0.1625(4) 0.029(3) Uani 1 1 d . A 1
O35 O 0.3760(4) 0.9592(8) 0.3756(4) 0.037(3) Uani 1 1 d . A 1
O36 O 0.3366(4) 0.8104(8) 0.3625(4) 0.043(4) Uani 1 1 d . A 1
O37 O 0.1885(4) 1.1915(8) 0.1169(4) 0.038(3) Uani 1 1 d . A 1
O38 O 0.3383(5) 0.7804(9) 0.0974(4) 0.056(4) Uani 1 1 d . A 1
O39 O 0.2573(4) 0.9137(8) 0.1488(4) 0.033(3) Uani 1 1 d . A 1
O40 O 0.2701(4) 1.2085(7) 0.1097(4) 0.046(4) Uani 1 1 d . A 1
O41 O 0.2181(4) 1.2176(9) 0.3121(4) 0.050(4) Uani 1 1 d . A 1
O42 O 0.2923(4) 0.9431(9) 0.3835(4) 0.049(4) Uani 1 1 d . A 1
O43 O 0.2303(4) 1.0452(8) 0.0942(4) 0.045(4) Uani 1 1 d . A 1
O44 O 0.2540(5) 0.7845(10) 0.3798(4) 0.062(5) Uani 1 1 d . A 1
O45 O 0.4561(4) 0.9829(8) 0.2534(4) 0.047(4) Uani 1 1 d . A 1
O46 O 0.4071(5) 1.0521(10) 0.1203(5) 0.062(5) Uani 1 1 d . A 1
O47 O 0.3498(4) 1.0968(8) 0.3274(4) 0.042(4) Uani 1 1 d . A 1
O48 O 0.4246(5) 0.8227(11) 0.3631(5) 0.065(5) Uani 1 1 d . A 1
O49 O 0.2105(4) 1.0525(7) 0.1695(4) 0.033(3) Uani 1 1 d . A 1
O50 O 0.3363(4) 1.1936(8) 0.2207(4) 0.041(3) Uani 1 1 d . A 1
O51 O 0.2813(5) 0.9093(8) 0.0706(4) 0.052(4) Uani 1 1 d . A 1
O52 O 0.3674(4) 1.2501(8) 0.2982(4) 0.049(4) Uani 1 1 d . A 1
O53 O 0.2860(4) 1.1656(8) 0.2741(4) 0.038(3) Uani 1 1 d . A 1
O54 O 0.2046(6) 1.2737(11) 0.0477(5) 0.080(5) Uani 1 1 d . A 1
O55 O 0.1372(4) 0.9117(9) 0.2853(5) 0.056(4) Uani 1 1 d . A 1
O56 O 0.1680(4) 1.1164(9) 0.0445(4) 0.047(4) Uani 1 1 d . A 1
O57 O 0.2106(6) 0.9793(10) 0.0227(4) 0.066(5) Uani 1 1 d . A 1
O58 O 0.3547(4) 1.1697(7) 0.1445(4) 0.034(3) Uani 1 1 d . A 1
O59 O 0.1231(7) 0.9664(11) 0.0203(6) 0.093(6) Uani 1 1 d . A 1
O60 O 0.2513(5) 1.1293(9) 0.0367(4) 0.056(4) Uani 1 1 d . A 1
O61 O 0.2925(7) 0.9999(12) 0.0051(6) 0.102(7) Uani 1 1 d . A 1
O62 O 0.3377(6) 1.0949(10) 0.4077(5) 0.074(5) Uani 1 1 d . A 1
N1 N 0.3825(8) 0.7368(18) 0.9871(8) 0.101(8) Uiso 1 1 d . T 1
N2 N 0.5208(6) 0.7647(11) 0.2842(6) 0.055(5) Uani 1 1 d . U 1
N3 N 0.2219(5) 0.5044(11) 0.1507(5) 0.046(5) Uani 1 1 d . V 1
N4 N 0.0647(13) 0.177(3) 0.2506(12) 0.169(14) Uiso 1 1 d D W 1
N5 N 0.0559(17) 0.773(3) 0.0856(18) 0.20(4) Uani 0.50 1 d PD X 1
N6 N 0.2877(12) 0.296(3) 0.4370(11) 0.078(11) Uiso 0.60 1 d P Y 1
N7 N 0.4939(12) 0.706(2) 0.0713(11) 0.154(13) Uiso 1 1 d . Z 1
N8 N 0.345(2) 0.570(5) 0.395(2) 0.17(3) Uiso 0.60 1 d P A 1
N9 N 0.069(3) 0.256(7) 0.054(3) 0.18(4) Uiso 0.40 1 d P B 1
C1 C 0.3983(12) 0.653(2) 1.0006(11) 0.119(12) Uiso 1 1 d D . .
C2 C 0.3736(16) 0.594(3) 0.9688(14) 0.106(18) Uiso 0.60 1 d PD T .
C3 C 0.3958(15) 0.514(3) 0.9848(15) 0.097(16) Uiso 0.60 1 d PD . .
C4 C 0.4430(16) 0.495(4) 0.9913(19) 0.13(2) Uiso 0.60 1 d PD T .
C5 C 0.4064(7) 0.7653(18) 0.9510(8) 0.079(8) Uiso 1 1 d D . .
C6 C 0.4556(7) 0.7589(18) 0.9658(8) 0.082(8) Uiso 1 1 d D T .
C7 C 0.4769(9) 0.808(2) 0.9358(9) 0.099(10) Uiso 1 1 d D . .
C8 C 0.5269(9) 0.811(2) 0.9485(11) 0.123(12) Uiso 1 1 d D T .
C9 C 0.3954(10) 0.800(2) 1.0230(9) 0.097(10) Uiso 1 1 d D . .
C10 C 0.3834(15) 0.887(2) 1.0071(13) 0.167(17) Uiso 1 1 d D T .
C11 C 0.4024(13) 0.942(3) 1.0433(13) 0.167(17) Uiso 1 1 d D . .
C12 C 0.4520(13) 0.949(3) 1.0509(13) 0.153(16) Uiso 1 1 d D T .
C13 C 0.3315(13) 0.754(3) 0.9645(12) 0.133(13) Uiso 1 1 d D . .
C14 C 0.3023(15) 0.732(3) 0.9942(14) 0.19(2) Uiso 1 1 d D T .
C15 C 0.2559(16) 0.765(4) 0.9792(16) 0.21(2) Uiso 1 1 d D . .
C16 C 0.2221(17) 0.758(4) 1.0049(17) 0.109(18) Uiso 0.60 1 d PD T .
C16' C 0.234(5) 0.657(10) 1.007(4) 0.21(6) Uiso 0.40 1 d P . .
C17 C 0.5240(6) 0.6760(15) 0.3023(6) 0.051(6) Uiso 1 1 d D . .
C18 C 0.4836(7) 0.6465(15) 0.3163(7) 0.069(7) Uiso 1 1 d D U .
C20 C 0.4571(12) 0.522(3) 0.3445(11) 0.133(14) Uiso 1 1 d D U .
C19 C 0.4914(10) 0.5526(17) 0.3228(10) 0.103(10) Uiso 1 1 d D . .
C21 C 0.4850(7) 0.7724(14) 0.2435(6) 0.052(6) Uiso 1 1 d D . .
C22 C 0.4945(7) 0.7166(16) 0.2096(6) 0.070(7) Uiso 1 1 d D U .
C23 C 0.4568(8) 0.7227(17) 0.1730(7) 0.083(9) Uiso 1 1 d D . .
C24 C 0.4536(11) 0.8106(18) 0.1553(10) 0.105(10) Uiso 1 1 d D U .
C25 C 0.5074(7) 0.8303(16) 0.3140(6) 0.059(7) Uiso 1 1 d D . .
C26 C 0.5386(8) 0.8392(17) 0.3551(7) 0.073(8) Uiso 1 1 d D U .
C27 C 0.5207(13) 0.898(2) 0.3823(12) 0.104(13) Uiso 0.80 1 d PD U 1
C28 C 0.5135(18) 0.981(3) 0.3626(16) 0.106(18) Uiso 0.60 1 d PD U 1
C28' C 0.539(2) 0.934(5) 0.414(2) 0.08(2) Uiso 0.40 1 d P C 2
C29 C 0.5668(7) 0.7868(13) 0.2778(7) 0.053(6) Uiso 1 1 d D . .
C30 C 0.5678(9) 0.8746(15) 0.2613(8) 0.083(9) Uiso 1 1 d D U .
C31 C 0.6121(10) 0.915(2) 0.2649(12) 0.131(13) Uiso 1 1 d D . .
C32 C 0.6154(11) 1.0088(19) 0.2623(10) 0.102(10) Uiso 1 1 d D U .
C33 C 0.2371(6) 0.4349(14) 0.1811(5) 0.044(5) Uiso 1 1 d D . .
C34 C 0.2551(7) 0.4585(13) 0.2250(6) 0.056(6) Uiso 1 1 d D V .
C35 C 0.2676(7) 0.3793(12) 0.2493(5) 0.047(6) Uiso 1 1 d D . .
C36 C 0.2858(8) 0.3946(17) 0.2941(6) 0.070(7) Uiso 1 1 d D V .
C37 C 0.2588(7) 0.5677(15) 0.1484(7) 0.054(6) Uiso 1 1 d D . .
C38 C 0.2963(7) 0.5270(14) 0.1334(7) 0.063(7) Uiso 1 1 d D V .
C39 C 0.3292(7) 0.5925(15) 0.1279(7) 0.065(7) Uiso 1 1 d D . .
C40 C 0.3685(8) 0.5590(18) 0.1130(8) 0.083(8) Uiso 1 1 d D V .
C41 C 0.1845(7) 0.5574(15) 0.1629(7) 0.058(7) Uiso 1 1 d D . .
C42 C 0.1438(7) 0.5098(14) 0.1671(7) 0.060(7) Uiso 1 1 d D V .
C43 C 0.1139(8) 0.5656(17) 0.1860(8) 0.084(9) Uiso 1 1 d D . .
C44 C 0.0723(10) 0.519(2) 0.1895(11) 0.127(13) Uiso 1 1 d D V .
C45 C 0.2023(8) 0.4597(16) 0.1088(7) 0.067(7) Uiso 1 1 d D . .
C46 C 0.1828(10) 0.5203(18) 0.0753(8) 0.097(10) Uiso 1 1 d D V .
C47 C 0.1609(12) 0.469(2) 0.0380(10) 0.126(13) Uiso 1 1 d D . .
C48 C 0.133(2) 0.519(4) 0.0045(19) 0.13(3) Uiso 0.50 1 d PD V .
C49 C 0.1104(15) 0.236(3) 0.2568(13) 0.159(17) Uiso 1 1 d D . .
C50 C 0.1157(13) 0.317(3) 0.2784(13) 0.149(15) Uiso 1 1 d D W .
C51 C 0.1528(13) 0.376(3) 0.2767(12) 0.138(14) Uiso 1 1 d D . .
C52 C 0.1555(17) 0.466(3) 0.2891(15) 0.18(2) Uiso 1 1 d D W .
C53 C 0.0269(14) 0.237(3) 0.2270(12) 0.142(14) Uiso 1 1 d D . .
C54 C 0.0363(14) 0.263(3) 0.1863(12) 0.141(14) Uiso 1 1 d D W .
C55 C -0.0047(18) 0.311(4) 0.1671(19) 0.26(3) Uiso 1 1 d D . .
C57 C 0.0618(18) 0.089(3) 0.2322(16) 0.21(2) Uiso 1 1 d D . .
C58 C 0.0191(19) 0.040(4) 0.217(2) 0.11(2) Uiso 0.50 1 d PD W .
C59 C -0.010(3) -0.034(5) 0.202(3) 0.16(3) Uiso 0.50 1 d PD . .
C61 C 0.0532(16) 0.174(3) 0.2976(15) 0.18(2) Uiso 1 1 d D . .
C62 C 0.085(2) 0.125(4) 0.3293(18) 0.11(2) Uiso 0.50 1 d PD W .
C63 C 0.064(3) 0.078(6) 0.359(3) 0.17(4) Uiso 0.50 1 d PD . .
C65 C 0.056(4) 0.775(7) 0.1306(18) 0.20(4) Uiso 0.50 1 d PD . .
C66 C 0.0492(15) 0.769(4) 0.1734(16) 0.20(2) Uiso 1 1 d D X .
C67 C 0.0935(13) 0.789(3) 0.1998(12) 0.138(14) Uiso 1 1 d D . .
C69 C 0.080(2) 0.769(4) 0.0510(17) 0.092(19) Uiso 0.50 1 d PD . .
C70 C 0.075(3) 0.754(6) 0.0060(19) 0.16(3) Uiso 0.50 1 d PD X .
C71 C 0.111(2) 0.761(5) -0.017(2) 0.13(3) Uiso 0.50 1 d PD . .
C73 C 0.017(2) 0.841(4) 0.0618(19) 0.23(3) Uiso 1 1 d D . .
C74 C 0.028(2) 0.933(4) 0.0562(18) 0.22(2) Uiso 1 1 d D X .
C75 C -0.003(3) 1.005(6) 0.043(3) 0.20(4) Uiso 0.50 1 d PD . .
C77 C 0.029(2) 0.690(4) 0.068(2) 0.11(2) Uiso 0.50 1 d PD . .
C78 C 0.057(2) 0.612(4) 0.0760(19) 0.037(17) Uiso 0.30 1 d PD X .
C81 C 0.2627(18) 0.372(4) 0.4370(16) 0.080(17) Uiso 0.50 1 d PD . .
C82 C 0.249(3) 0.419(5) 0.397(2) 0.15(3) Uiso 0.50 1 d PD Y .
C83 C 0.232(3) 0.509(5) 0.394(3) 0.17(4) Uiso 0.50 1 d PD . .
C84 C 0.199(3) 0.535(6) 0.418(3) 0.18(4) Uiso 0.50 1 d PD Y .
C85 C 0.3066(17) 0.263(3) 0.4859(16) 0.19(2) Uiso 1 1 d D . .
C86 C 0.318(2) 0.172(4) 0.4964(15) 0.12(2) Uiso 0.50 1 d PD Y .
C87 C 0.3245(14) 0.143(3) 0.5406(13) 0.062(14) Uiso 0.50 1 d PD . .
C88 C 0.3565(16) 0.205(3) 0.5625(16) 0.024(14) Uiso 0.30 1 d PD Y .
C89 C 0.3259(17) 0.308(3) 0.4169(15) 0.174(18) Uiso 1 1 d D . .
C90 C 0.367(2) 0.355(5) 0.434(2) 0.14(3) Uiso 0.50 1 d PD Y .
C91 C 0.404(3) 0.349(7) 0.412(3) 0.19(4) Uiso 0.50 1 d PD . .
C93 C 0.2587(15) 0.230(3) 0.4206(14) 0.168(17) Uiso 1 1 d D . .
C94 C 0.2171(17) 0.203(4) 0.4325(19) 0.10(2) Uiso 0.50 1 d PD Y .
C95 C 0.203(3) 0.113(4) 0.423(3) 0.15(3) Uiso 0.50 1 d PD . .
C97 C 0.5244(16) 0.679(3) 0.0945(14) 0.148(16) Uiso 1 1 d . . .
C98 C 0.5588(16) 0.637(3) 0.1292(14) 0.167(17) Uiso 1 1 d . Z .
C99 C 0.3418(18) 0.591(4) 0.366(2) 0.19(2) Uiso 1 1 d . . .
C100 C 0.3367(11) 0.623(2) 0.3239(11) 0.117(12) Uiso 1 1 d . A .
C101 C 0.083(4) 0.203(8) 0.079(4) 0.18(4) Uiso 0.50 1 d P B 1
C102 C 0.095(3) 0.268(8) 0.091(3) 0.17(4) Uiso 0.50 1 d P D 2
N10 N 0.1646(14) 0.711(3) 0.3239(12) 0.069(12) Uiso 0.50 1 d P . .
C105 C 0.126(2) 0.680(4) 0.314(2) 0.10(2) Uiso 0.50 1 d P . .
C106 C 0.095(2) 0.661(5) 0.295(2) 0.11(2) Uiso 0.50 1 d P . .

loop_
_atom_site_aniso_label
_atom_site_aniso_U_11
_atom_site_aniso_U_22
_atom_site_aniso_U_33
_atom_site_aniso_U_23
_atom_site_aniso_U_13
_atom_site_aniso_U_12
Mo1 0.0395(12) 0.0366(13) 0.116(2) -0.0195(14) 0.0269(13) -0.0084(10)
Mo2 0.0550(13) 0.0235(11) 0.0797(16) -0.0089(11) 0.0116(12) -0.0053(10)
Mo3 0.0431(12) 0.0348(12) 0.0782(16) -0.0206(11) 0.0213(11) 0.0047(10)
Mo4 0.0497(13) 0.0835(18) 0.0422(12) 0.0171(12) 0.0156(10) 0.0347(12)
Mo5 0.0450(12) 0.0211(11) 0.0817(15) -0.0012(11) 0.0280(11) 0.0048(9)
Mo6 0.0435(12) 0.0367(13) 0.1044(19) -0.0006(13) 0.0430(13) -0.0015(10)
Mo7 0.0489(12) 0.0251(11) 0.0770(15) -0.0032(11) 0.0284(11) -0.0084(10)
Mo8 0.0438(12) 0.0253(11) 0.0843(16) -0.0052(11) 0.0280(11) 0.0060(9)
Mo9 0.0761(15) 0.0288(12) 0.0832(16) -0.0067(12) 0.0466(14) 0.0080(11)
Mo10 0.0319(11) 0.0333(12) 0.0937(17) 0.0067(12) 0.0236(11) 0.0035(9)
Mo11 0.0787(16) 0.089(2) 0.0424(13) 0.0126(13) 0.0294(12) 0.0352(15)
Mo12 0.0487(13) 0.0400(13) 0.0847(17) -0.0005(12) 0.0395(12) 0.0005(10)
Mo13 0.0717(16) 0.0724(18) 0.0533(14) 0.0230(13) -0.0102(12) -0.0214(14)
Mo14 0.0885(17) 0.0375(13) 0.0426(12) -0.0094(10) 0.0015(12) 0.0084(12)
Mo15 0.0646(14) 0.0774(17) 0.0366(12) 0.0151(12) 0.0096(11) -0.0313(13)
Mo16 0.0511(13) 0.0268(12) 0.1013(18) -0.0191(12) 0.0323(13) -0.0123(10)
Mo17 0.0462(12) 0.0187(11) 0.118(2) 0.0021(12) 0.0340(13) -0.0025(10)
Mo18 0.110(2) 0.0283(12) 0.0550(14) 0.0134(11) 0.0250(14) 0.0104(13)
V1 0.0395(12) 0.0366(13) 0.116(2) -0.0195(14) 0.0269(13) -0.0084(10)
V2 0.0550(13) 0.0235(11) 0.0797(16) -0.0089(11) 0.0116(12) -0.0053(10)
V3 0.0431(12) 0.0348(12) 0.0782(16) -0.0206(11) 0.0213(11) 0.0047(10)
V4 0.0497(13) 0.0835(18) 0.0422(12) 0.0171(12) 0.0156(10) 0.0347(12)
V5 0.0450(12) 0.0211(11) 0.0817(15) -0.0012(11) 0.0280(11) 0.0048(9)
V6 0.0435(12) 0.0367(13) 0.1044(19) -0.0006(13) 0.0430(13) -0.0015(10)
V7 0.0489(12) 0.0251(11) 0.0770(15) -0.0032(11) 0.0284(11) -0.0084(10)
V8 0.0438(12) 0.0253(11) 0.0843(16) -0.0052(11) 0.0280(11) 0.0060(9)
V9 0.0761(15) 0.0288(12) 0.0832(16) -0.0067(12) 0.0466(14) 0.0080(11)
V10 0.0319(11) 0.0333(12) 0.0937(17) 0.0067(12) 0.0236(11) 0.0035(9)
V11 0.0787(16) 0.089(2) 0.0424(13) 0.0126(13) 0.0294(12) 0.0352(15)
V12 0.0487(13) 0.0400(13) 0.0847(17) -0.0005(12) 0.0395(12) 0.0005(10)
V13 0.0717(16) 0.0724(18) 0.0533(14) 0.0230(13) -0.0102(12) -0.0214(14)
V14 0.0885(17) 0.0375(13) 0.0426(12) -0.0094(10) 0.0015(12) 0.0084(12)
V15 0.0646(14) 0.0774(17) 0.0366(12) 0.0151(12) 0.0096(11) -0.0313(13)
V16 0.0511(13) 0.0268(12) 0.1013(18) -0.0191(12) 0.0323(13) -0.0123(10)
V17 0.0462(12) 0.0187(11) 0.118(2) 0.0021(12) 0.0340(13) -0.0025(10)
V18 0.110(2) 0.0283(12) 0.0550(14) 0.0134(11) 0.0250(14) 0.0104(13)
V19 0.039(2) 0.0181(19) 0.040(2) -0.0021(16) 0.0166(17) -0.0018(15)
V20 0.0286(18) 0.0197(18) 0.042(2) -0.0012(16) 0.0143(16) 0.0014(15)
O2 0.048(8) 0.017(7) 0.054(9) 0.004(7) 0.023(7) -0.002(6)
O3 0.034(7) 0.028(8) 0.053(9) -0.011(7) 0.026(7) -0.003(6)
O4 0.057(9) 0.015(7) 0.060(9) -0.001(6) 0.046(8) 0.003(6)
O5 0.029(7) 0.040(9) 0.051(9) 0.013(7) 0.013(7) -0.008(7)
O6 0.053(8) 0.006(7) 0.061(9) -0.004(6) 0.021(7) -0.004(6)
O7 0.029(7) 0.023(7) 0.049(8) -0.002(6) 0.017(6) -0.009(6)
O8 0.071(10) 0.023(8) 0.082(11) -0.011(8) 0.021(9) -0.018(8)
O9 0.042(8) 0.036(9) 0.051(9) 0.002(7) 0.005(7) -0.003(7)
O10 0.039(8) 0.034(9) 0.051(9) -0.002(7) 0.006(7) -0.003(7)
O11 0.048(9) 0.028(8) 0.071(10) 0.000(8) 0.025(8) -0.010(7)
O12 0.037(8) 0.029(8) 0.052(9) 0.003(7) 0.004(7) 0.003(7)
O13 0.042(8) 0.033(9) 0.080(11) 0.005(8) 0.036(8) -0.009(7)
O14 0.043(8) 0.027(8) 0.053(9) -0.001(7) 0.025(7) 0.000(7)
O15 0.034(7) 0.023(7) 0.030(7) 0.003(6) 0.007(6) -0.001(6)
O17 0.083(11) 0.025(8) 0.029(8) -0.012(6) -0.008(7) -0.008(8)
O18 0.042(8) 0.025(8) 0.055(9) 0.010(7) 0.015(7) 0.005(6)
O19 0.058(9) 0.049(10) 0.052(9) -0.002(8) 0.002(8) -0.001(8)
O20 0.078(11) 0.033(9) 0.053(9) -0.016(7) 0.037(8) 0.001(8)
O21 0.039(8) 0.026(8) 0.072(10) -0.003(7) 0.030(7) -0.013(7)
O22 0.036(7) 0.022(7) 0.043(8) 0.001(6) 0.025(6) -0.001(6)
O23 0.042(8) 0.026(8) 0.072(10) -0.014(7) 0.016(8) -0.008(7)
O24 0.038(7) 0.028(8) 0.032(7) -0.016(6) 0.008(6) -0.006(6)
O25 0.044(8) 0.018(8) 0.066(10) 0.006(7) 0.011(7) -0.003(6)
O26 0.048(8) 0.022(8) 0.060(9) 0.002(7) 0.017(7) 0.008(7)
O27 0.073(10) 0.044(10) 0.065(10) 0.018(8) 0.041(9) -0.003(8)
O28 0.038(8) 0.041(9) 0.051(9) -0.011(7) 0.022(7) -0.012(7)
O29 0.054(9) 0.044(10) 0.060(10) 0.002(8) 0.003(8) 0.002(8)
O30 0.032(7) 0.043(9) 0.067(10) -0.002(8) 0.021(7) -0.002(7)
O31 0.056(9) 0.011(7) 0.050(9) -0.012(6) 0.010(7) -0.006(6)
O32 0.047(8) 0.038(9) 0.045(8) 0.013(7) 0.004(7) 0.004(7)
O33 0.050(9) 0.031(8) 0.054(9) -0.002(7) 0.022(7) 0.009(7)
O34 0.032(7) 0.018(7) 0.038(7) 0.008(6) 0.012(6) 0.006(6)
O35 0.033(7) 0.034(8) 0.038(8) 0.017(7) -0.005(6) 0.001(6)
O36 0.047(8) 0.011(7) 0.072(10) 0.006(7) 0.015(8) 0.011(6)
O37 0.036(7) 0.028(8) 0.051(9) 0.018(7) 0.009(7) 0.001(6)
O38 0.081(11) 0.033(9) 0.056(10) -0.001(8) 0.021(9) 0.012(8)
O39 0.035(7) 0.027(8) 0.042(8) 0.000(6) 0.023(6) 0.003(6)
O40 0.057(9) 0.007(7) 0.083(11) 0.017(7) 0.034(8) -0.004(6)
O41 0.046(9) 0.045(10) 0.058(9) -0.014(8) 0.009(7) 0.020(7)
O42 0.044(8) 0.054(10) 0.045(9) 0.007(8) 0.003(7) 0.009(8)
O43 0.058(9) 0.029(8) 0.057(9) 0.015(7) 0.032(8) 0.019(7)
O44 0.063(10) 0.069(12) 0.056(10) 0.014(9) 0.015(8) -0.017(9)
O45 0.049(9) 0.020(8) 0.083(11) 0.003(7) 0.039(8) -0.002(7)
O46 0.063(10) 0.049(10) 0.083(11) 0.029(9) 0.036(9) 0.012(8)
O47 0.048(8) 0.024(8) 0.055(9) -0.020(7) 0.016(7) -0.007(7)
O48 0.052(9) 0.079(13) 0.065(11) 0.028(10) 0.014(8) 0.014(9)
O49 0.030(7) 0.016(7) 0.055(9) 0.004(6) 0.011(6) 0.001(6)
O50 0.035(7) 0.027(8) 0.054(9) 0.009(7) -0.004(7) 0.000(6)
O51 0.068(10) 0.018(8) 0.071(10) 0.000(7) 0.019(8) 0.001(7)
O52 0.057(9) 0.025(8) 0.065(10) -0.006(7) 0.012(8) 0.002(7)
O53 0.038(8) 0.019(8) 0.061(9) -0.006(7) 0.021(7) 0.011(6)
O54 0.112(15) 0.054(12) 0.073(12) -0.004(10) 0.016(11) 0.003(11)
O55 0.043(9) 0.054(10) 0.076(11) 0.027(9) 0.024(8) 0.004(8)
O56 0.051(9) 0.042(9) 0.043(9) 0.000(7) 0.000(7) 0.014(7)
O57 0.102(13) 0.049(11) 0.038(9) -0.013(8) -0.008(9) 0.002(10)
O58 0.033(7) 0.019(7) 0.056(8) 0.026(7) 0.022(7) 0.000(6)
O59 0.122(16) 0.063(13) 0.102(15) 0.051(11) 0.039(13) 0.030(12)
O60 0.063(10) 0.047(10) 0.063(10) 0.024(8) 0.023(8) 0.015(8)
O61 0.128(17) 0.078(14) 0.108(16) 0.032(13) 0.045(14) 0.044(13)
O62 0.091(13) 0.052(11) 0.075(12) -0.018(9) 0.007(10) 0.024(10)
N2 0.050(11) 0.036(11) 0.085(14) -0.014(11) 0.032(11) -0.004(9)
N3 0.034(9) 0.035(11) 0.072(13) 0.001(10) 0.016(9) 0.005(9)
N5 0.16(5) 0.06(3) 0.46(12) 0.11(5) 0.26(7) 0.07(4)

loop_
_atom_type_symbol
_atom_type_description
_atom_type_scat_dispersion_real
_atom_type_scat_dispersion_imag
_atom_type_scat_source
Mo Mo -1.6832 0.6857 'International Tables Vol C Tables 4.2.6.8 and 6.1.1.4'
V V 0.3005 0.5294 'International Tables Vol C Tables 4.2.6.8 and 6.1.1.4'
O O 0.0106 0.0060 'International Tables Vol C Tables 4.2.6.8 and 6.1.1.4'
N N 0.0061 0.0033 'International Tables Vol C Tables 4.2.6.8 and 6.1.1.4'
C C 0.0033 0.0016 'International Tables Vol C Tables 4.2.6.8 and 6.1.1.4'
H H 0.0000 0.0000 'International Tables Vol C Tables 4.2.6.8 and 6.1.1.4'

loop_
_geom_angle_atom_site_label_1
_geom_angle_atom_site_label_2
_geom_angle_atom_site_label_3
_geom_angle
_geom_angle_site_symmetry_1
_geom_angle_site_symmetry_3
_geom_angle_publ_flag
O29 Mo1 O23 103.0(6) . . ?
O29 Mo1 O18 100.2(6) . . ?
O23 Mo1 O18 156.6(5) . . ?
O29 Mo1 O1 96.0(6) . . ?
O23 Mo1 O1 88.9(6) . . ?
O18 Mo1 O1 91.4(6) . . ?
O29 Mo1 O10 96.5(6) . . ?
O23 Mo1 O10 85.4(6) . . ?
O18 Mo1 O10 89.3(5) . . ?
O1 Mo1 O10 167.1(5) . . ?
O29 Mo1 O49 171.8(6) . . ?
O23 Mo1 O49 85.0(5) . . ?
O18 Mo1 O49 71.7(5) . . ?
O1 Mo1 O49 85.3(5) . . ?
O10 Mo1 O49 82.6(5) . . ?
O19 Mo2 O17 99.5(6) . . ?
O19 Mo2 O6 96.0(6) . . ?
O17 Mo2 O6 91.5(5) . . ?
O19 Mo2 O23 104.0(6) . . ?
O17 Mo2 O23 156.4(5) . . ?
O6 Mo2 O23 87.8(6) . . ?
O19 Mo2 O31 95.3(6) . . ?
O17 Mo2 O31 90.3(5) . . ?
O6 Mo2 O31 168.1(5) . . ?
O23 Mo2 O31 85.8(6) . . ?
O19 Mo2 O39 172.6(6) . . ?
O17 Mo2 O39 73.0(5) . . ?
O6 Mo2 O39 84.7(5) . . ?
O23 Mo2 O39 83.4(5) . . ?
O31 Mo2 O39 84.5(5) . . ?
O41 Mo3 O53 105.1(6) . . ?
O41 Mo3 O3 97.0(6) . . ?
O53 Mo3 O3 89.3(5) . . ?
O41 Mo3 O33 98.5(6) . . ?
O53 Mo3 O33 156.4(5) . . ?
O3 Mo3 O33 89.0(5) . . ?
O41 Mo3 O20 96.1(6) . . ?
O53 Mo3 O20 86.2(6) . . ?
O3 Mo3 O20 166.8(5) . . ?
O33 Mo3 O20 90.1(6) . . ?
O41 Mo3 O22 170.6(6) . . ?
O53 Mo3 O22 84.2(5) . . ?
O3 Mo3 O22 83.8(5) . . ?
O33 Mo3 O22 72.1(5) . . ?
O20 Mo3 O22 83.4(5) . . ?
O48 Mo4 O35 99.1(7) . . ?
O48 Mo4 O12 102.6(7) . . ?
O35 Mo4 O12 158.3(5) . . ?
O48 Mo4 O9 100.9(7) . . ?
O35 Mo4 O9 89.8(6) . . ?
O12 Mo4 O9 86.9(6) . . ?
O48 Mo4 O36 99.1(6) . . ?
O35 Mo4 O36 87.7(5) . . ?
O12 Mo4 O36 88.2(6) . . ?
O9 Mo4 O36 160.0(6) . . ?
O48 Mo4 O24 171.1(6) . . ?
O35 Mo4 O24 75.0(5) . . ?
O12 Mo4 O24 83.5(5) . . ?
O9 Mo4 O24 85.9(5) . . ?
O36 Mo4 O24 74.3(5) . . ?
O26 Mo5 O18 99.7(6) . . ?
O26 Mo5 O11 103.2(6) . . ?
O18 Mo5 O11 156.9(6) . . ?
O26 Mo5 O3 97.8(6) . . ?
O18 Mo5 O3 92.3(5) . . ?
O11 Mo5 O3 88.2(6) . . ?
O26 Mo5 O37 94.7(6) . . ?
O18 Mo5 O37 89.9(5) . . ?
O11 Mo5 O37 84.7(6) . . ?
O3 Mo5 O37 166.8(5) . . ?
O26 Mo5 O49 170.9(6) . . ?
O18 Mo5 O49 71.7(5) . . ?
O11 Mo5 O49 85.4(5) . . ?
O3 Mo5 O49 85.5(5) . . ?
O37 Mo5 O49 82.8(5) . . ?
O55 Mo6 O33 100.8(7) . . ?
O55 Mo6 O1 96.6(6) . . ?
O33 Mo6 O1 91.3(6) . . ?
O55 Mo6 O7 101.4(6) . . ?
O33 Mo6 O7 157.8(5) . . ?
O1 Mo6 O7 86.6(5) . . ?
O55 Mo6 O28 96.2(6) . . ?
O33 Mo6 O28 92.1(6) . . ?
O1 Mo6 O28 165.8(5) . . ?
O7 Mo6 O28 85.1(5) . . ?
O55 Mo6 O22 174.3(6) . . ?
O33 Mo6 O22 73.5(5) . . ?
O1 Mo6 O22 84.0(5) . . ?
O7 Mo6 O22 84.3(4) . . ?
O28 Mo6 O22 83.8(5) . . ?
O32 Mo7 O7 103.1(6) . . ?
O32 Mo7 O6 97.7(6) . . ?
O7 Mo7 O6 90.6(5) . . ?
O32 Mo7 O2 99.2(6) . . ?
O7 Mo7 O2 157.5(5) . . ?
O6 Mo7 O2 89.7(5) . . ?
O32 Mo7 O5 94.5(6) . . ?
O7 Mo7 O5 85.6(5) . . ?
O6 Mo7 O5 167.8(5) . . ?
O2 Mo7 O5 89.4(5) . . ?
O32 Mo7 O16 171.5(5) . . ?
O7 Mo7 O16 85.0(4) . . ?
O6 Mo7 O16 84.6(5) . . ?
O2 Mo7 O16 72.6(4) . . ?
O5 Mo7 O16 83.5(4) . . ?
O30 Mo8 O2 100.6(6) . . ?
O30 Mo8 O4 97.6(6) . . ?
O2 Mo8 O4 91.9(5) . . ?
O30 Mo8 O12 96.8(6) . . ?
O2 Mo8 O12 92.0(5) . . ?
O4 Mo8 O12 164.1(5) . . ?
O30 Mo8 O25 101.2(6) . . ?
O2 Mo8 O25 158.2(5) . . ?
O4 Mo8 O25 85.0(5) . . ?
O12 Mo8 O25 85.7(6) . . ?
O30 Mo8 O16 174.2(5) . . ?
O2 Mo8 O16 73.7(5) . . ?
O4 Mo8 O16 83.4(4) . . ?
O12 Mo8 O16 83.0(5) . . ?
O25 Mo8 O16 84.5(5) . . ?
O38 Mo9 O4 99.1(6) . . ?
O38 Mo9 O14 102.1(6) . . ?
O4 Mo9 O14 90.1(6) . . ?
O38 Mo9 O17 102.1(7) . . ?
O4 Mo9 O17 90.3(6) . . ?
O14 Mo9 O17 155.5(5) . . ?
O38 Mo9 O51 94.4(6) . . ?
O4 Mo9 O51 166.4(5) . . ?
O14 Mo9 O51 86.1(6) . . ?
O17 Mo9 O51 87.8(6) . . ?
O38 Mo9 O39 173.2(6) . . ?
O4 Mo9 O39 83.8(5) . . ?
O14 Mo9 O39 84.1(5) . . ?
O17 Mo9 O39 71.6(5) . . ?
O51 Mo9 O39 82.9(5) . . ?
O45 Mo10 O13 96.9(6) . . ?
O45 Mo10 O21 98.9(6) . . ?
O13 Mo10 O21 91.2(6) . . ?
O45 Mo10 O25 103.9(6) . . ?
O13 Mo10 O25 88.5(6) . . ?
O21 Mo10 O25 157.1(5) . . ?
O45 Mo10 O9 95.7(6) . . ?
O13 Mo10 O9 167.2(5) . . ?
O21 Mo10 O9 89.4(6) . . ?
O25 Mo10 O9 86.1(6) . . ?
O45 Mo10 O15 171.0(6) . . ?
O13 Mo10 O15 84.6(5) . . ?
O21 Mo10 O15 72.2(5) . . ?
O25 Mo10 O15 85.0(5) . . ?
O9 Mo10 O15 83.4(5) . . ?
O61 Mo11 O51 99.6(8) . . ?
O61 Mo11 O60 101.5(8) . . ?
O51 Mo11 O60 158.9(6) . . ?
O61 Mo11 O27 101.4(9) . . ?
O51 Mo11 O27 87.5(6) . . ?
O60 Mo11 O27 87.6(7) . . ?
O61 Mo11 O57 100.2(9) . . ?
O51 Mo11 O57 88.3(7) . . ?
O60 Mo11 O57 88.8(7) . . ?
O27 Mo11 O57 158.4(6) . . ?
O61 Mo11 O43 171.4(8) . . ?
O51 Mo11 O43 85.8(5) . . ?
O60 Mo11 O43 73.3(5) . . ?
O27 Mo11 O43 85.4(5) . . ?
O57 Mo11 O43 73.1(6) . . ?
O46 Mo12 O58 99.8(6) . . ?
O46 Mo12 O13 96.9(7) . . ?
O58 Mo12 O13 93.6(6) . . ?
O46 Mo12 O14 103.9(6) . . ?
O58 Mo12 O14 156.2(5) . . ?
O13 Mo12 O14 85.7(6) . . ?
O46 Mo12 O27 96.1(7) . . ?
O58 Mo12 O27 90.2(6) . . ?
O13 Mo12 O27 165.6(5) . . ?
O14 Mo12 O27 85.2(6) . . ?
O46 Mo12 O34 173.2(6) . . ?
O58 Mo12 O34 73.5(4) . . ?
O13 Mo12 O34 84.3(5) . . ?
O14 Mo12 O34 82.8(5) . . ?
O27 Mo12 O34 83.5(5) . . ?
O59 Mo13 O10 103.0(8) . . ?
O59 Mo13 O57 98.9(8) . . ?
O10 Mo13 O57 157.8(6) . . ?
O59 Mo13 O56 101.6(7) . . ?
O10 Mo13 O56 89.8(6) . . ?
O57 Mo13 O56 89.5(6) . . ?
O59 Mo13 O31 100.6(7) . . ?
O10 Mo13 O31 86.4(5) . . ?
O57 Mo13 O31 85.9(6) . . ?
O56 Mo13 O31 157.8(5) . . ?
O59 Mo13 O43 171.6(7) . . ?
O10 Mo13 O43 84.0(5) . . ?
O57 Mo13 O43 74.6(5) . . ?
O56 Mo13 O43 73.4(5) . . ?
O31 Mo13 O43 84.5(5) . . ?
O62 Mo14 O20 102.2(7) . . ?
O62 Mo14 O42 102.0(8) . . ?
O20 Mo14 O42 88.9(6) . . ?
O62 Mo14 O47 100.5(7) . . ?
O20 Mo14 O47 85.5(6) . . ?
O42 Mo14 O47 157.5(6) . . ?
O62 Mo14 O35 98.5(7) . . ?
O20 Mo14 O35 159.2(5) . . ?
O42 Mo14 O35 88.2(5) . . ?
O47 Mo14 O35 89.3(5) . . ?
O62 Mo14 O24 172.0(6) . . ?
O20 Mo14 O24 84.8(5) . . ?
O42 Mo14 O24 74.1(5) . . ?
O47 Mo14 O24 83.7(5) . . ?
O35 Mo14 O24 74.6(5) . . ?
O44 Mo15 O5 100.9(7) . . ?
O44 Mo15 O28 101.2(7) . . ?
O5 Mo15 O28 86.0(5) . . ?
O44 Mo15 O42 100.6(7) . . ?
O5 Mo15 O42 158.3(6) . . ?
O28 Mo15 O42 87.4(6) . . ?
O44 Mo15 O36 100.9(7) . . ?
O5 Mo15 O36 90.7(6) . . ?
O28 Mo15 O36 157.8(5) . . ?
O42 Mo15 O36 87.8(6) . . ?
O44 Mo15 O24 172.2(6) . . ?
O5 Mo15 O24 85.4(5) . . ?
O28 Mo15 O24 83.6(5) . . ?
O42 Mo15 O24 73.4(5) . . ?
O36 Mo15 O24 74.3(5) . . ?
O52 Mo16 O21 100.8(6) . . ?
O52 Mo16 O50 97.7(6) . . ?
O21 Mo16 O50 91.0(6) . . ?
O52 Mo16 O53 103.2(6) . . ?
O21 Mo16 O53 155.9(5) . . ?
O50 Mo16 O53 87.4(5) . . ?
O52 Mo16 O47 97.1(6) . . ?
O21 Mo16 O47 90.6(6) . . ?
O50 Mo16 O47 164.6(5) . . ?
O53 Mo16 O47 84.9(6) . . ?
O52 Mo16 O15 173.4(6) . . ?
O21 Mo16 O15 72.7(5) . . ?
O50 Mo16 O15 83.7(5) . . ?
O53 Mo16 O15 83.3(5) . . ?
O47 Mo16 O15 82.2(5) . . ?
O8 Mo17 O11 102.6(7) . . ?
O8 Mo17 O50 98.8(7) . . ?
O11 Mo17 O50 90.3(6) . . ?
O8 Mo17 O58 99.0(6) . . ?
O11 Mo17 O58 157.7(5) . . ?
O50 Mo17 O58 91.8(5) . . ?
O8 Mo17 O40 94.5(7) . . ?
O11 Mo17 O40 84.8(6) . . ?
O50 Mo17 O40 166.5(5) . . ?
O58 Mo17 O40 88.1(5) . . ?
O8 Mo17 O34 171.4(6) . . ?
O11 Mo17 O34 85.4(5) . . ?
O50 Mo17 O34 84.2(5) . . ?
O58 Mo17 O34 72.8(4) . . ?
O40 Mo17 O34 83.0(5) . . ?
O54 Mo18 O56 100.0(8) . . ?
O54 Mo18 O40 101.6(7) . . ?
O56 Mo18 O40 158.3(5) . . ?
O54 Mo18 O60 101.1(7) . . ?
O56 Mo18 O60 88.6(6) . . ?
O40 Mo18 O60 89.2(6) . . ?
O54 Mo18 O37 101.9(7) . . ?
O56 Mo18 O37 87.6(6) . . ?
O40 Mo18 O37 86.0(5) . . ?
O60 Mo18 O37 157.0(5) . . ?
O54 Mo18 O43 171.2(7) . . ?
O56 Mo18 O43 73.5(5) . . ?
O40 Mo18 O43 85.2(5) . . ?
O60 Mo18 O43 73.3(5) . . ?
O37 Mo18 O43 83.9(5) . . ?
O34 V19 O49 113.4(6) . . ?
O34 V19 O39 112.3(6) . . ?
O49 V19 O39 112.3(6) . . ?
O34 V19 O43 107.8(6) . . ?
O49 V19 O43 103.8(6) . . ?
O39 V19 O43 106.6(6) . . ?
O16 V20 O15 112.8(6) . . ?
O16 V20 O22 112.4(6) . . ?
O15 V20 O22 112.0(6) . . ?
O16 V20 O24 106.1(6) . . ?
O15 V20 O24 106.5(6) . . ?
O22 V20 O24 106.5(6) . . ?
Mo6 O1 Mo1 161.6(7) . . ?
Mo8 O2 Mo7 120.1(6) . . ?
Mo5 O3 Mo3 160.5(7) . . ?
Mo9 O4 Mo8 162.0(7) . . ?
Mo15 O5 Mo7 152.0(7) . . ?
Mo7 O6 Mo2 159.3(7) . . ?
Mo7 O7 Mo6 153.8(7) . . ?
Mo4 O9 Mo10 150.7(7) . . ?
Mo13 O10 Mo1 152.7(8) . . ?
Mo17 O11 Mo5 154.7(8) . . ?
Mo4 O12 Mo8 153.6(7) . . ?
Mo10 O13 Mo12 162.1(7) . . ?
Mo9 O14 Mo12 154.3(8) . . ?
V20 O15 Mo16 125.7(6) . . ?
V20 O15 Mo10 125.4(6) . . ?
Mo16 O15 Mo10 93.5(4) . . ?
V20 O16 Mo8 126.0(6) . . ?
V20 O16 Mo7 124.9(6) . . ?
Mo8 O16 Mo7 93.6(4) . . ?
Mo2 O17 Mo9 121.7(7) . . ?
Mo5 O18 Mo1 121.7(7) . . ?
Mo14 O20 Mo3 150.5(7) . . ?
Mo10 O21 Mo16 121.6(6) . . ?
V20 O22 Mo6 125.4(6) . . ?
V20 O22 Mo3 124.4(6) . . ?
Mo6 O22 Mo3 94.0(4) . . ?
Mo1 O23 Mo2 154.3(8) . . ?
V20 O24 Mo14 123.5(6) . . ?
V20 O24 Mo15 123.7(6) . . ?
Mo14 O24 Mo15 93.1(4) . . ?
V20 O24 Mo4 122.6(6) . . ?
Mo14 O24 Mo4 92.4(4) . . ?
Mo15 O24 Mo4 92.8(5) . . ?
Mo10 O25 Mo8 151.1(8) . . ?
Mo11 O27 Mo12 152.1(7) . . ?
Mo15 O28 Mo6 151.6(7) . . ?
Mo13 O31 Mo2 149.3(7) . . ?
Mo6 O33 Mo3 120.3(6) . . ?
V19 O34 Mo17 125.2(6) . . ?
V19 O34 Mo12 126.1(6) . . ?
Mo17 O34 Mo12 93.0(4) . . ?
Mo4 O35 Mo14 118.1(6) . . ?
Mo4 O36 Mo15 118.6(6) . . ?
Mo18 O37 Mo5 151.2(7) . . ?
V19 O39 Mo2 125.8(6) . . ?
V19 O39 Mo9 125.0(6) . . ?
Mo2 O39 Mo9 93.7(4) . . ?
Mo18 O40 Mo17 152.1(7) . . ?
Mo14 O42 Mo15 119.4(7) . . ?
V19 O43 Mo13 125.2(7) . . ?
V19 O43 Mo18 122.8(7) . . ?
Mo13 O43 Mo18 93.3(5) . . ?
V19 O43 Mo11 121.4(6) . . ?
Mo13 O43 Mo11 93.1(5) . . ?
Mo18 O43 Mo11 92.2(4) . . ?
Mo14 O47 Mo16 154.0(8) . . ?
V19 O49 Mo1 126.5(7) . . ?
V19 O49 Mo5 125.9(6) . . ?
Mo1 O49 Mo5 94.9(4) . . ?
Mo17 O50 Mo16 161.2(7) . . ?
Mo11 O51 Mo9 149.5(8) . . ?
Mo3 O53 Mo16 154.6(8) . . ?
Mo18 O56 Mo13 119.8(7) . . ?
Mo13 O57 Mo11 119.1(7) . . ?
Mo12 O58 Mo17 120.7(6) . . ?
Mo11 O60 Mo18 121.2(7) . . ?
C1 N1 C9 110(3) . . ?
C1 N1 C5 108(2) . . ?
C9 N1 C5 108(2) . . ?
C1 N1 C13 122(3) . . ?
C9 N1 C13 108(2) . . ?
C5 N1 C13 100(2) . . ?
C17 N2 C29 106.4(15) . . ?
C17 N2 C25 111.3(17) . . ?
C29 N2 C25 109.0(16) . . ?
C17 N2 C21 113.0(16) . . ?
C29 N2 C21 111.7(16) . . ?
C25 N2 C21 105.5(15) . . ?
C33 N3 C37 112.4(15) . . ?
C33 N3 C41 111.0(15) . . ?
C37 N3 C41 105.7(15) . . ?
C33 N3 C45 106.3(15) . . ?
C37 N3 C45 113.6(16) . . ?
C41 N3 C45 107.9(15) . . ?
C57 N4 C53 112(4) . . ?
C57 N4 C49 122(4) . . ?
C53 N4 C49 105(3) . . ?
C57 N4 C61 110(4) . . ?
C53 N4 C61 101(3) . . ?
C49 N4 C61 105(3) . . ?
C69 N5 C65 151(6) . . ?
C69 N5 C77 89(5) . . ?
C65 N5 C77 106(6) . . ?
C69 N5 C73 95(4) . . ?
C65 N5 C73 108(5) . . ?
C77 N5 C73 95(4) . . ?
C93 N6 C81 109(4) . . ?
C93 N6 C89 115(4) . . ?
C81 N6 C89 112(4) . . ?
C93 N6 C85 101(4) . . ?
C81 N6 C85 110(4) . . ?
C89 N6 C85 109(3) . . ?
N1 C1 C2 105(3) . . ?
C3 C2 C1 99(4) . . ?
C4 C3 C2 127(5) . . ?
C6 C5 N1 110(2) . . ?
C5 C6 C7 108(2) . . ?
C8 C7 C6 113(2) . . ?
C10 C9 N1 109(3) . . ?
C9 C10 C11 103(3) . . ?
C10 C11 C12 113(4) . . ?
C14 C13 N1 108(3) . . ?
C15 C14 C13 111(4) . . ?
C16 C15 C14 121(4) . . ?
C15 C16 C16' 85(6) . . ?
C18 C17 N2 114.9(18) . . ?
C17 C18 C19 103(2) . . ?
C20 C19 C18 106(2) . . ?
C22 C21 N2 112.8(17) . . ?
C23 C22 C21 109(2) . . ?
C22 C23 C24 111(2) . . ?
C26 C25 N2 115.9(19) . . ?
C27 C26 C25 111(3) . . ?
C28 C27 C26 109(3) . . ?
C30 C29 N2 111.0(18) . . ?
C29 C30 C31 117(2) . . ?
C30 C31 C32 119(3) . . ?
C34 C33 N3 118.5(17) . . ?
C35 C34 C33 108.7(17) . . ?
C34 C35 C36 113.8(18) . . ?
C38 C37 N3 112.2(17) . . ?
C39 C38 C37 110.2(18) . . ?
C38 C39 C40 115(2) . . ?
C42 C41 N3 116.5(18) . . ?
C41 C42 C43 110.7(19) . . ?
C42 C43 C44 111(2) . . ?
C46 C45 N3 113(2) . . ?
C45 C46 C47 108(3) . . ?
C48 C47 C46 115(4) . . ?
C50 C49 N4 123(4) . . ?
C49 C50 C51 122(4) . . ?
C50 C51 C52 126(4) . . ?
C54 C53 N4 110(3) . . ?
C55 C54 C53 102(4) . . ?
C58 C57 N4 124(5) . . ?
C59 C58 C57 157(7) . . ?
C62 C61 N4 116(4) . . ?
C63 C62 C61 114(6) . . ?
C66 C65 N5 170(9) . . ?
C65 C66 C67 104(5) . . ?
C70 C69 N5 146(6) . . ?
C69 C70 C71 126(7) . . ?
C74 C73 N5 121(5) . . ?
C75 C74 C73 128(7) . . ?
C78 C77 N5 112(5) . . ?
N6 C81 C82 118(5) . . ?
C81 C82 C83 124(7) . . ?
C84 C83 C82 119(8) . . ?
C86 C85 N6 123(4) . . ?
C85 C86 C87 119(5) . . ?
C88 C87 C86 103(4) . . ?
C90 C89 N6 126(5) . . ?
C89 C90 C91 117(7) . . ?
N6 C93 C94 129(5) . . ?
C93 C94 C95 116(6) . . ?
N7 C97 C98 170(5) . . ?
N8 C99 C100 179(9) . . ?
C106 C105 N10 160(8) . . ?

loop_
_geom_bond_atom_site_label_1
_geom_bond_atom_site_label_2
_geom_bond_distance
_geom_bond_site_symmetry_2
_geom_bond_publ_flag
Mo1 O29 1.656(14) . ?
Mo1 O23 1.894(13) . ?
Mo1 O18 1.922(13) . ?
Mo1 O1 1.936(13) . ?
Mo1 O10 1.970(13) . ?
Mo1 O49 2.246(12) . ?
Mo2 O19 1.656(14) . ?
Mo2 O17 1.893(15) . ?
Mo2 O6 1.945(13) . ?
Mo2 O23 1.945(13) . ?
Mo2 O31 1.985(13) . ?
Mo2 O39 2.275(12) . ?
Mo3 O41 1.663(13) . ?
Mo3 O53 1.888(12) . ?
Mo3 O3 1.929(13) . ?
Mo3 O33 1.943(13) . ?
Mo3 O20 1.992(15) . ?
Mo3 O22 2.286(12) . ?
Mo4 O48 1.677(15) . ?
Mo4 O35 1.901(14) . ?
Mo4 O12 1.911(13) . ?
Mo4 O9 1.916(13) . ?
Mo4 O36 1.931(13) . ?
Mo4 O24 2.311(12) . ?
Mo5 O26 1.677(12) . ?
Mo5 O18 1.890(13) . ?
Mo5 O11 1.921(13) . ?
Mo5 O3 1.927(13) . ?
Mo5 O37 1.971(13) . ?
Mo5 O49 2.271(12) . ?
Mo6 O55 1.683(13) . ?
Mo6 O33 1.893(13) . ?
Mo6 O1 1.916(13) . ?
Mo6 O7 1.926(12) . ?
Mo6 O28 1.997(14) . ?
Mo6 O22 2.264(11) . ?
Mo7 O32 1.671(13) . ?
Mo7 O7 1.905(12) . ?
Mo7 O6 1.909(13) . ?
Mo7 O2 1.948(12) . ?
Mo7 O5 1.995(13) . ?
Mo7 O16 2.283(11) . ?
Mo8 O30 1.679(13) . ?
Mo8 O2 1.892(12) . ?
Mo8 O4 1.939(14) . ?
Mo8 O12 1.942(13) . ?
Mo8 O25 1.965(12) . ?
Mo8 O16 2.279(11) . ?
Mo9 O38 1.667(14) . ?
Mo9 O4 1.892(13) . ?
Mo9 O14 1.907(13) . ?
Mo9 O17 1.934(14) . ?
Mo9 O51 2.039(14) . ?
Mo9 O39 2.307(11) . ?
Mo10 O45 1.674(13) . ?
Mo10 O13 1.896(14) . ?
Mo10 O21 1.910(13) . ?
Mo10 O25 1.952(13) . ?
Mo10 O9 1.984(13) . ?
Mo10 O15 2.302(12) . ?
Mo11 O61 1.648(19) . ?
Mo11 O51 1.891(14) . ?
Mo11 O60 1.899(14) . ?
Mo11 O27 1.925(16) . ?
Mo11 O57 1.946(17) . ?
Mo11 O43 2.327(12) . ?
Mo12 O46 1.674(14) . ?
Mo12 O58 1.876(12) . ?
Mo12 O13 1.936(15) . ?
Mo12 O14 1.958(13) . ?
Mo12 O27 1.970(16) . ?
Mo12 O34 2.294(11) . ?
Mo13 O59 1.65(2) . ?
Mo13 O10 1.903(13) . ?
Mo13 O57 1.931(17) . ?
Mo13 O56 1.947(14) . ?
Mo13 O31 1.957(13) . ?
Mo13 O43 2.275(15) . ?
Mo14 O62 1.712(16) . ?
Mo14 O20 1.912(15) . ?
Mo14 O42 1.915(14) . ?
Mo14 O47 1.924(13) . ?
Mo14 O35 1.963(12) . ?
Mo14 O24 2.282(11) . ?
Mo15 O44 1.663(14) . ?
Mo15 O5 1.879(14) . ?
Mo15 O28 1.915(14) . ?
Mo15 O42 1.937(15) . ?
Mo15 O36 1.950(13) . ?
Mo15 O24 2.297(12) . ?
Mo16 O52 1.683(13) . ?
Mo16 O21 1.911(13) . ?
Mo16 O50 1.926(13) . ?
Mo16 O53 1.928(12) . ?
Mo16 O47 1.944(14) . ?
Mo16 O15 2.280(12) . ?
Mo17 O8 1.678(13) . ?
Mo17 O11 1.908(13) . ?
Mo17 O50 1.912(13) . ?
Mo17 O58 1.940(12) . ?
Mo17 O40 1.967(15) . ?
Mo17 O34 2.278(12) . ?
Mo18 O54 1.665(17) . ?
Mo18 O56 1.902(14) . ?
Mo18 O40 1.915(15) . ?
Mo18 O60 1.932(14) . ?
Mo18 O37 1.934(13) . ?
Mo18 O43 2.304(13) . ?
V19 O34 1.685(12) . ?
V19 O49 1.691(12) . ?
V19 O39 1.692(13) . ?
V19 O43 1.779(14) . ?
V20 O16 1.688(12) . ?
V20 O15 1.690(12) . ?
V20 O22 1.703(12) . ?
V20 O24 1.778(12) . ?
N1 C1 1.45(4) . ?
N1 C9 1.55(4) . ?
N1 C5 1.62(3) . ?
N1 C13 1.63(4) . ?
N2 C17 1.53(3) . ?
N2 C29 1.54(3) . ?
N2 C25 1.56(3) . ?
N2 C21 1.57(3) . ?
N3 C33 1.51(3) . ?
N3 C37 1.54(3) . ?
N3 C41 1.57(3) . ?
N3 C45 1.57(3) . ?
N4 C57 1.532(19) . ?
N4 C53 1.58(5) . ?
N4 C49 1.67(5) . ?
N4 C61 1.69(5) . ?
N5 C69 1.51(7) . ?
N5 C65 1.51(2) . ?
N5 C77 1.61(8) . ?
N5 C73 1.70(7) . ?
N6 C93 1.42(5) . ?
N6 C81 1.43(6) . ?
N6 C89 1.50(5) . ?
N6 C85 1.70(6) . ?
N7 C97 1.17(5) . ?
N8 C99 1.01(7) . ?
N9 C101 1.21(13) . ?
C1 C2 1.50(2) . ?
C2 C3 1.49(2) . ?
C3 C4 1.47(2) . ?
C5 C6 1.512(18) . ?
C6 C7 1.536(18) . ?
C7 C8 1.526(19) . ?
C9 C10 1.500(19) . ?
C10 C11 1.501(19) . ?
C11 C12 1.520(19) . ?
C13 C14 1.530(19) . ?
C14 C15 1.52(2) . ?
C15 C16 1.51(2) . ?
C16 C16' 1.64(15) . ?
C17 C18 1.513(17) . ?
C18 C19 1.516(18) . ?
C20 C19 1.499(19) . ?
C21 C22 1.520(17) . ?
C22 C23 1.507(18) . ?
C23 C24 1.510(18) . ?
C25 C26 1.512(17) . ?
C26 C27 1.492(19) . ?
C27 C28 1.47(2) . ?
C29 C30 1.501(18) . ?
C30 C31 1.501(18) . ?
C31 C32 1.503(19) . ?
C33 C34 1.505(17) . ?
C34 C35 1.502(17) . ?
C35 C36 1.507(17) . ?
C37 C38 1.515(17) . ?
C38 C39 1.501(17) . ?
C39 C40 1.515(18) . ?
C41 C42 1.509(17) . ?
C42 C43 1.521(18) . ?
C43 C44 1.524(19) . ?
C45 C46 1.506(18) . ?
C46 C47 1.518(19) . ?
C47 C48 1.50(2) . ?
C49 C50 1.480(19) . ?
C50 C51 1.491(19) . ?
C51 C52 1.492(19) . ?
C53 C54 1.515(19) . ?
C54 C55 1.51(2) . ?
C57 C58 1.52(2) . ?
C58 C59 1.51(2) . ?
C61 C62 1.51(2) . ?
C62 C63 1.51(2) . ?
C65 C66 1.50(2) . ?
C66 C67 1.508(19) . ?
C69 C70 1.50(2) . ?
C70 C71 1.51(2) . ?
C73 C74 1.51(2) . ?
C74 C75 1.50(2) . ?
C77 C78 1.50(2) . ?
C81 C82 1.51(2) . ?
C82 C83 1.52(2) . ?
C83 C84 1.50(2) . ?
C85 C86 1.51(2) . ?
C86 C87 1.52(2) . ?
C87 C88 1.48(2) . ?
C89 C90 1.49(2) . ?
C90 C91 1.50(2) . ?
C93 C94 1.50(2) . ?
C94 C95 1.51(2) . ?
C97 C98 1.55(6) . ?
C99 C100 1.47(6) . ?
N10 C105 1.29(7) . ?
C105 C106 1.06(8) . ?
